data_7019557
loop_
_publ_author_name
'Deacon, Glen B.'
'Forsyth, Craig M.'
'Junk, Peter C.'
'Kelly, Rory P.'
'Urbatsch, Aron'
'Wang, Jun'

_publ_section_title
;
 The effects of light lanthanoid elements (La, Ce, Nd) on (Ar)CF-Ln
 coordination and C-F activation in
 N,N-dialkyl-N'-2,3,5,6-tetrafluorophenylethane-1,2-diaminate complexes.
;
_journal_issue 28
_journal_name_full 'Dalton transactions (Cambridge, England : 2003)'
_journal_page_first 8624
_journal_page_last 8634
_journal_paper_doi 10.1039/c2dt30604b
_journal_volume 41
_journal_year 2012
_chemical_formula_moiety 'C36 H45 Ce F12 N6, 1/2(C7 H8)'
_chemical_formula_sum 'C39.5 H49 Ce F12 N6'
_chemical_formula_weight 975.97
_chemical_melting_point 465(2)
_chemical_name_systematic
;
tris(N,N-diethyl-N'-(2,3,5,6-tetrafluorophenyl)ethylenediamine-F,N,N'/F,N)
-cerium(iii) toluene solvate
;
_space_group_IT_number 2
_symmetry_cell_setting triclinic
_symmetry_space_group_name_Hall '-P 1'
_symmetry_space_group_name_H-M 'P -1'
_atom_sites_solution_hydrogens geom
_atom_sites_solution_primary direct
_atom_sites_solution_secondary difmap
_audit_creation_method SHELXL-97
_cell_angle_alpha 81.03(3)
_cell_angle_beta 78.85(3)
_cell_angle_gamma 85.71(3)
_cell_formula_units_Z 2
_cell_length_a 10.233(2)
_cell_length_b 11.421(2)
_cell_length_c 18.757(4)
_cell_measurement_reflns_used 31041
_cell_measurement_temperature 123(1)
_cell_measurement_theta_max 30.530
_cell_measurement_theta_min 1.118
_cell_volume 2122.2(8)
_computing_cell_refinement 'DENZO-SMN (Otwinowski & Minor, 1997)'
_computing_data_collection 'Collect (Hooft, 1999)'
_computing_data_reduction 'DENZO-SMN (Otwinowski & Minor, 1997)'
_computing_molecular_graphics 'X-Seed (Barbour, 2001)'
_computing_publication_material 'CIFTAB (Sheldrick, 1997)'
_computing_structure_refinement 'SHELXL-97 (Sheldrick, 1997)'
_computing_structure_solution 'SHELXS-97 (Sheldrick, 1990)'
_diffrn_ambient_temperature 123(1)
_diffrn_measured_fraction_theta_full 0.991
_diffrn_measured_fraction_theta_max 0.991
_diffrn_measurement_device_type 'Nonius KappaCCD'
_diffrn_measurement_method 'phi and omega scans'
_diffrn_radiation_monochromator graphite
_diffrn_radiation_source 'fine-focus sealed tube'
_diffrn_radiation_type MoK\a
_diffrn_radiation_wavelength 0.71073
_diffrn_reflns_av_R_equivalents 0.2295
_diffrn_reflns_av_sigmaI/netI 0.2869
_diffrn_reflns_limit_h_max 12
_diffrn_reflns_limit_h_min -12
_diffrn_reflns_limit_k_max 13
_diffrn_reflns_limit_k_min -13
_diffrn_reflns_limit_l_max 22
_diffrn_reflns_limit_l_min -22
_diffrn_reflns_number 23644
_diffrn_reflns_theta_full 25.00
_diffrn_reflns_theta_max 25.00
_diffrn_reflns_theta_min 1.81
_exptl_absorpt_coefficient_mu 1.161
_exptl_absorpt_correction_T_max 0.9231
_exptl_absorpt_correction_T_min 0.8182
_exptl_absorpt_correction_type empirical
_exptl_absorpt_process_details SORTAV
_exptl_crystal_colour colourless
_exptl_crystal_density_diffrn 1.527
_exptl_crystal_density_method 'not measured'
_exptl_crystal_description plate
_exptl_crystal_F_000 988
_exptl_crystal_size_max 0.18
_exptl_crystal_size_mid 0.10
_exptl_crystal_size_min 0.07
_refine_diff_density_max 1.094
_refine_diff_density_min -0.816
_refine_diff_density_rms 0.169
_refine_ls_extinction_method none
_refine_ls_goodness_of_fit_ref 0.975
_refine_ls_hydrogen_treatment constr
_refine_ls_matrix_type full
_refine_ls_number_parameters 566
_refine_ls_number_reflns 7417
_refine_ls_number_restraints 55
_refine_ls_restrained_S_all 0.973
_refine_ls_R_factor_all 0.2151
_refine_ls_R_factor_gt 0.0810
_refine_ls_shift/su_max 0.002
_refine_ls_shift/su_mean 0.000
_refine_ls_structure_factor_coef Fsqd
_refine_ls_weighting_details 'calc w=1/[\s^2^(Fo^2^)+(0.0584P)^2^+0.0000P] where P=(Fo^2^+2Fc^2^)/3'
_refine_ls_weighting_scheme calc
_refine_ls_wR_factor_gt 0.1454
_refine_ls_wR_factor_ref 0.1922
_reflns_number_gt 3387
_reflns_number_total 7417
_reflns_threshold_expression >2sigma(I)
_cod_data_source_file c2dt30604b.txt
_cod_data_source_block '[Ce(p-HC6F4NC2H4NEt2)3].PhMe.CIF'
_cod_depositor_comments
;
The following automatic conversions were performed:

'_chemical_melting_point' value '190-194 \%C' was changed to '465(2)'
- it was converted from degrees Celsius(C) to Kelvins(K), the average
value was taken and precision was
estimated.

'_exptl_absorpt_correction_type' value 'Empirical'
changed to 'empirical' according to
/home/saulius/struct/CIF-dictionaries/cif_core.dic dictionary named
'cif_core.dic' version 2.4.1 from 2010-06-29.

Automatic conversion script
Id: cif_fix_values 1891 2012-01-12 08:04:46Z andrius 
;
_cod_original_cell_volume 2122.2(7)
_cod_original_formula_sum 'C39.50 H49 Ce F12 N6'
_cod_database_code 7019557

loop_
_symmetry_equiv_pos_as_xyz
'x, y, z'
'-x, -y, -z'

loop_
_atom_site_label
_atom_site_type_symbol
_atom_site_fract_x
_atom_site_fract_y
_atom_site_fract_z
_atom_site_U_iso_or_equiv
_atom_site_adp_type
_atom_site_occupancy
_atom_site_symmetry_multiplicity
_atom_site_calc_flag
_atom_site_refinement_flags
_atom_site_disorder_assembly
_atom_site_disorder_group
Ce1 Ce 0.57046(6) 0.78492(6) 0.74509(4) 0.0294(2) Uani 1 1 d . . .
F1 F 0.4694(5) 0.5833(5) 0.8226(3) 0.0358(17) Uani 1 1 d . . .
N1 N 0.3620(7) 0.7225(8) 0.7197(5) 0.029(2) Uani 1 1 d . . .
C1 C 0.3046(9) 0.6183(8) 0.7499(6) 0.022(3) Uani 1 1 d . . .
F2 F 0.3880(6) 0.3655(5) 0.8834(4) 0.0520(19) Uani 1 1 d . . .
N2 N 0.3805(8) 0.9632(7) 0.7301(5) 0.035(2) Uani 1 1 d . . .
C2 C 0.3630(10) 0.5386(9) 0.8006(6) 0.026(3) Uani 1 1 d . . .
F3 F 0.0540(6) 0.4108(6) 0.7374(5) 0.071(2) Uani 1 1 d . . .
N3 N 0.6921(8) 0.8754(7) 0.6258(5) 0.033(2) Uani 1 1 d . . .
C3 C 0.3227(12) 0.4284(9) 0.8316(7) 0.041(3) Uani 1 1 d . . .
F4 F 0.1376(6) 0.6208(5) 0.6740(4) 0.051(2) Uani 1 1 d . . .
N4 N 0.6994(7) 0.6280(7) 0.6600(5) 0.026(2) Uani 1 1 d . . .
C4 C 0.2175(11) 0.3819(10) 0.8135(7) 0.044(4) Uani 1 1 d . . .
H4 H 0.1881 0.3052 0.8350 0.053 Uiso 1 1 calc R . .
F5 F 0.7338(6) 0.9710(5) 0.7396(4) 0.0382(16) Uani 1 1 d . . .
N5 N 0.5853(8) 0.7967(7) 0.8679(5) 0.034(2) Uani 1 1 d . . .
C5 C 0.1565(11) 0.4517(11) 0.7628(8) 0.050(4) Uani 1 1 d . . .
F6 F 0.8689(6) 1.1680(5) 0.7270(5) 0.058(2) Uani 1 1 d . . .
N6 N 0.2813(9) 0.7178(8) 1.0167(6) 0.048(3) Uani 1 1 d . . .
C6 C 0.2012(10) 0.5634(10) 0.7279(7) 0.038(3) Uani 1 1 d . . .
F7 F 0.9378(7) 1.1974(7) 0.4696(4) 0.076(3) Uani 1 1 d . . .
C7 C 0.2888(10) 0.8082(9) 0.6763(7) 0.037(3) Uani 1 1 d . . .
H7A H 0.1948 0.8148 0.7015 0.045 Uiso 1 1 calc R . .
H7B H 0.2903 0.7823 0.6281 0.045 Uiso 1 1 calc R . .
F8 F 0.8012(7) 1.0087(6) 0.4801(4) 0.067(2) Uani 1 1 d . . .
C8 C 0.3498(11) 0.9261(10) 0.6649(6) 0.041(3) Uani 1 1 d . . .
H8A H 0.4331 0.9239 0.6281 0.049 Uiso 1 1 calc R . .
H8B H 0.2880 0.9870 0.6441 0.049 Uiso 1 1 calc R . .
F9 F 0.8116(5) 0.7287(5) 0.7907(3) 0.0345(16) Uani 1 1 d . . .
C9 C 0.2588(9) 0.9609(10) 0.7900(7) 0.041(3) Uani 1 1 d . . .
H9A H 0.2831 0.9865 0.8336 0.049 Uiso 1 1 calc R . .
H9B H 0.2304 0.8782 0.8041 0.049 Uiso 1 1 calc R . .
F10 F 1.0483(5) 0.7252(6) 0.8332(4) 0.0490(19) Uani 1 1 d . . .
C10 C 0.1409(10) 1.0398(11) 0.7688(8) 0.061(4) Uani 1 1 d . . .
H10A H 0.1657 1.1228 0.7581 0.091 Uiso 1 1 calc R . .
H10B H 0.0646 1.0311 0.8096 0.091 Uiso 1 1 calc R . .
H10C H 0.1166 1.0162 0.7252 0.091 Uiso 1 1 calc R . .
F11 F 0.8361(6) 0.8740(6) 1.0491(4) 0.0527(19) Uani 1 1 d . . .
C11 C 0.4375(11) 1.0819(9) 0.7131(8) 0.054(4) Uani 1 1 d . . .
H11A H 0.3732 1.1401 0.6923 0.065 Uiso 1 1 calc R . .
H11B H 0.5200 1.0795 0.6756 0.065 Uiso 1 1 calc R . .
F12 F 0.6045(6) 0.8841(6) 1.0079(4) 0.0483(18) Uani 1 1 d . . .
C12 C 0.4699(12) 1.1227(11) 0.7825(9) 0.078(5) Uani 1 1 d . . .
H12A H 0.3868 1.1429 0.8148 0.117 Uiso 1 1 calc R . .
H12B H 0.5243 1.1926 0.7680 0.117 Uiso 1 1 calc R . .
H12C H 0.5193 1.0585 0.8085 0.117 Uiso 1 1 calc R . .
C13 C 0.7618(11) 0.9754(10) 0.6114(7) 0.036(3) Uani 1 1 d . . .
C14 C 0.7850(10) 1.0260(9) 0.6700(8) 0.033(3) Uani 1 1 d . . .
C15 C 0.8526(11) 1.1257(11) 0.6661(8) 0.041(3) Uani 1 1 d . . .
C16 C 0.9099(11) 1.1857(11) 0.5990(8) 0.046(4) Uani 1 1 d . . .
H16 H 0.9605 1.2534 0.5956 0.055 Uiso 1 1 calc R . .
C17 C 0.8911(11) 1.1436(11) 0.5379(9) 0.054(4) Uani 1 1 d . . .
C18 C 0.8209(11) 1.0417(11) 0.5439(7) 0.044(3) Uani 1 1 d . . .
C19 C 0.6958(10) 0.8074(10) 0.5646(6) 0.037(3) Uani 1 1 d . . .
H19A H 0.7881 0.8022 0.5366 0.045 Uiso 1 1 calc R . .
H19B H 0.6382 0.8489 0.5309 0.045 Uiso 1 1 calc R . .
C20 C 0.6479(10) 0.6837(9) 0.5937(6) 0.035(3) Uani 1 1 d . . .
H20A H 0.5493 0.6876 0.6053 0.042 Uiso 1 1 calc R . .
H20B H 0.6758 0.6329 0.5547 0.042 Uiso 1 1 calc R . .
C21 C 0.6512(10) 0.5062(9) 0.6768(7) 0.039(3) Uani 1 1 d . . .
H21A H 0.6834 0.4643 0.6339 0.047 Uiso 1 1 calc R . .
H21B H 0.5525 0.5101 0.6857 0.047 Uiso 1 1 calc R . .
C22 C 0.6997(11) 0.4345(9) 0.7454(7) 0.056(4) Uani 1 1 d . . .
H22A H 0.7880 0.3970 0.7302 0.083 Uiso 1 1 calc R . .
H22B H 0.6366 0.3732 0.7685 0.083 Uiso 1 1 calc R . .
H22C H 0.7052 0.4882 0.7806 0.083 Uiso 1 1 calc R . .
C23 C 0.8505(9) 0.6255(9) 0.6434(6) 0.030(3) Uani 1 1 d . . .
H23A H 0.8786 0.7083 0.6300 0.036 Uiso 1 1 calc R . .
H23B H 0.8831 0.5921 0.6891 0.036 Uiso 1 1 calc R . .
C24 C 0.9184(10) 0.5568(10) 0.5839(6) 0.042(3) Uani 1 1 d . . .
H24A H 0.8993 0.4727 0.5984 0.063 Uiso 1 1 calc R . .
H24B H 1.0149 0.5657 0.5759 0.063 Uiso 1 1 calc R . .
H24C H 0.8855 0.5869 0.5384 0.063 Uiso 1 1 calc R . .
C25 C 0.6975(10) 0.8024(9) 0.8976(7) 0.032(3) Uani 1 1 d . . .
C26 C 0.8180(11) 0.7672(9) 0.8553(7) 0.036(3) Uani 1 1 d . . .
C27 C 0.9398(11) 0.7654(10) 0.8768(7) 0.036(3) Uani 1 1 d . . .
C28 C 0.9497(10) 0.7997(10) 0.9424(6) 0.037(3) Uani 1 1 d . . .
H28 H 1.0333 0.7986 0.9575 0.044 Uiso 1 1 calc R . .
C29 C 0.8325(12) 0.8362(10) 0.9857(7) 0.041(3) Uani 1 1 d . . .
C30 C 0.7107(11) 0.8385(9) 0.9623(7) 0.034(3) Uani 1 1 d . . .
C31 C 0.4511(10) 0.8070(9) 0.9143(6) 0.034(3) Uani 1 1 d . . .
H31A H 0.3835 0.8132 0.8824 0.040 Uiso 1 1 calc R . .
H31B H 0.4440 0.8817 0.9357 0.040 Uiso 1 1 calc R . .
C32 C 0.4179(11) 0.7057(10) 0.9759(6) 0.038(3) Uani 1 1 d . . .
H32A H 0.4293 0.6301 0.9553 0.046 Uiso 1 1 calc R . .
H32B H 0.4811 0.7024 1.0101 0.046 Uiso 1 1 calc R . .
C33 C 0.2309(13) 0.6063(12) 1.0560(8) 0.067(4) Uani 1 1 d . . .
H33A H 0.1522 0.6221 1.0938 0.081 Uiso 1 1 calc R . .
H33B H 0.3001 0.5629 1.0815 0.081 Uiso 1 1 calc R . .
C34 C 0.1926(13) 0.5307(11) 1.0061(8) 0.074(5) Uani 1 1 d . . .
H34A H 0.1405 0.5791 0.9727 0.112 Uiso 1 1 calc R . .
H34B H 0.1389 0.4663 1.0353 0.112 Uiso 1 1 calc R . .
H34C H 0.2732 0.4971 0.9776 0.112 Uiso 1 1 calc R . .
C35 C 0.2860(12) 0.8008(12) 1.0726(8) 0.066(4) Uani 1 1 d . . .
H35A H 0.3160 0.7551 1.1163 0.079 Uiso 1 1 calc R . .
H35B H 0.3509 0.8625 1.0508 0.079 Uiso 1 1 calc R . .
C36 C 0.1565(14) 0.8563(12) 1.0942(9) 0.085(5) Uani 1 1 d . . .
H36A H 0.1244 0.8972 1.0505 0.128 Uiso 1 1 calc R . .
H36B H 0.1627 0.9139 1.1269 0.128 Uiso 1 1 calc R . .
H36C H 0.0943 0.7957 1.1199 0.128 Uiso 1 1 calc R . .
C37 C 0.445(3) 0.682(2) 0.4471(18) 0.09(2) Uani 0.50 1 d PDU A -1
H37A H 0.3566 0.6837 0.4334 0.140 Uiso 0.50 1 calc PR A -1
H37B H 0.5122 0.7010 0.4029 0.140 Uiso 0.50 1 calc PR A -1
H37C H 0.4442 0.7398 0.4804 0.140 Uiso 0.50 1 calc PR A -1
C38 C 0.475(2) 0.5631(17) 0.4838(13) 0.050(7) Uani 0.50 1 d PDU A -1
C39 C 0.391(3) 0.511(2) 0.5449(16) 0.058(17) Uani 0.50 1 d PDU A -1
H39 H 0.3109 0.5518 0.5646 0.069 Uiso 0.50 1 calc PR A -1
C40 C 0.426(2) 0.398(2) 0.5774(13) 0.062(8) Uani 0.50 1 d PDU A -1
H40 H 0.3678 0.3613 0.6193 0.074 Uiso 0.50 1 calc PR A -1
C41 C 0.541(3) 0.339(2) 0.5501(16) 0.076(18) Uani 0.50 1 d PDU A -1
H41 H 0.5653 0.2632 0.5737 0.091 Uiso 0.50 1 calc PR A -1
C42 C 0.622(2) 0.392(2) 0.4878(14) 0.063(9) Uani 0.50 1 d PD A -1
H42 H 0.7000 0.3494 0.4668 0.076 Uiso 0.50 1 calc PR A -1
C43 C 0.593(3) 0.507(2) 0.4549(16) 0.051(16) Uani 0.50 1 d PDU A -1
H43 H 0.6525 0.5447 0.4140 0.061 Uiso 0.50 1 calc PR A -1

loop_
_atom_site_aniso_label
_atom_site_aniso_U_11
_atom_site_aniso_U_22
_atom_site_aniso_U_33
_atom_site_aniso_U_23
_atom_site_aniso_U_13
_atom_site_aniso_U_12
Ce1 0.0245(4) 0.0351(4) 0.0292(5) -0.0054(3) -0.0055(3) -0.0017(3)
F1 0.038(4) 0.034(3) 0.042(5) -0.004(3) -0.023(4) -0.006(3)
N1 0.021(5) 0.050(6) 0.016(6) 0.002(5) -0.008(4) 0.001(5)
C1 0.004(5) 0.026(6) 0.030(7) 0.011(6) -0.003(5) 0.004(5)
F2 0.055(4) 0.043(4) 0.057(5) 0.003(4) -0.018(4) 0.000(3)
N2 0.028(5) 0.034(6) 0.040(7) -0.004(5) 0.001(5) -0.010(4)
C2 0.026(6) 0.022(6) 0.032(8) -0.006(6) -0.007(6) 0.003(5)
F3 0.045(4) 0.057(5) 0.121(8) -0.009(5) -0.037(5) -0.018(4)
N3 0.034(5) 0.025(5) 0.045(7) -0.011(5) -0.010(5) -0.012(4)
C3 0.055(8) 0.019(7) 0.049(9) 0.001(6) -0.018(8) -0.002(6)
F4 0.043(4) 0.053(4) 0.067(5) -0.004(4) -0.035(4) -0.008(3)
N4 0.022(5) 0.031(5) 0.027(6) 0.001(4) -0.009(5) -0.009(4)
C4 0.035(7) 0.029(7) 0.073(11) -0.016(7) -0.021(8) 0.011(6)
F5 0.049(4) 0.035(4) 0.030(4) -0.010(3) -0.001(4) -0.005(3)
N5 0.015(5) 0.053(6) 0.035(7) -0.014(5) 0.001(5) -0.003(4)
C5 0.019(7) 0.045(8) 0.089(12) -0.017(8) -0.007(8) -0.009(6)
F6 0.058(5) 0.042(4) 0.081(6) -0.020(4) -0.018(5) 0.001(3)
N6 0.043(7) 0.048(7) 0.048(8) -0.004(6) 0.011(6) -0.020(5)
C6 0.019(6) 0.045(8) 0.053(9) -0.013(7) -0.009(6) -0.004(6)
F7 0.061(5) 0.082(6) 0.065(6) 0.026(5) 0.014(5) -0.019(4)
C7 0.031(7) 0.039(7) 0.043(9) -0.004(6) -0.014(7) 0.001(6)
F8 0.079(5) 0.077(5) 0.039(5) 0.016(4) -0.010(5) -0.021(4)
C8 0.034(7) 0.055(8) 0.037(9) -0.015(7) -0.014(7) 0.017(6)
F9 0.042(4) 0.049(4) 0.016(4) -0.014(3) -0.005(3) -0.004(3)
C9 0.024(6) 0.051(8) 0.050(9) -0.018(7) -0.004(7) 0.010(6)
F10 0.021(3) 0.075(5) 0.052(5) -0.028(4) 0.004(4) 0.000(3)
C10 0.028(7) 0.070(9) 0.081(12) -0.020(8) -0.002(8) 0.017(7)
F11 0.044(4) 0.083(5) 0.036(5) -0.024(4) -0.007(4) -0.010(4)
C11 0.043(8) 0.032(7) 0.090(12) 0.008(8) -0.027(8) -0.014(6)
F12 0.030(4) 0.079(5) 0.039(5) -0.027(4) 0.002(4) -0.005(3)
C12 0.057(9) 0.060(10) 0.129(16) -0.053(10) -0.013(10) -0.010(7)
C13 0.044(7) 0.039(8) 0.027(8) -0.004(7) -0.014(7) -0.001(6)
C14 0.011(6) 0.020(7) 0.062(11) 0.002(7) 0.003(6) 0.001(5)
C15 0.031(7) 0.049(8) 0.043(10) -0.024(8) 0.004(7) 0.007(6)
C16 0.034(8) 0.044(8) 0.055(11) -0.002(8) 0.000(8) -0.003(6)
C17 0.022(7) 0.041(9) 0.080(13) 0.022(9) 0.008(8) 0.003(6)
C18 0.033(7) 0.062(9) 0.033(9) 0.006(8) -0.013(7) 0.012(7)
C19 0.030(7) 0.058(8) 0.025(8) -0.018(7) 0.000(6) 0.001(6)
C20 0.030(7) 0.049(8) 0.030(8) -0.010(6) -0.010(6) -0.006(6)
C21 0.020(6) 0.035(7) 0.062(10) -0.016(7) -0.002(6) 0.003(5)
C22 0.052(8) 0.026(7) 0.090(12) -0.012(7) -0.007(8) -0.012(6)
C23 0.024(6) 0.036(7) 0.039(8) -0.020(6) -0.016(6) 0.002(5)
C24 0.031(7) 0.062(8) 0.038(9) -0.025(7) -0.005(6) -0.005(6)
C25 0.020(6) 0.048(7) 0.035(8) -0.024(6) -0.006(6) 0.001(5)
C26 0.034(7) 0.030(7) 0.046(9) -0.012(6) -0.009(7) 0.000(5)
C27 0.027(7) 0.054(8) 0.030(8) -0.010(6) -0.007(7) -0.001(6)
C28 0.016(6) 0.067(8) 0.027(8) -0.016(7) 0.006(6) -0.001(6)
C29 0.044(8) 0.054(8) 0.036(9) -0.022(7) -0.021(7) -0.010(6)
C30 0.029(7) 0.046(7) 0.028(8) -0.014(6) 0.002(6) -0.013(6)
C31 0.033(7) 0.043(7) 0.028(8) -0.005(6) -0.016(6) -0.001(6)
C32 0.044(8) 0.050(8) 0.021(8) -0.002(6) -0.008(6) -0.008(6)
C33 0.057(9) 0.065(10) 0.071(12) 0.001(9) 0.005(9) -0.016(8)
C34 0.074(10) 0.056(9) 0.095(14) -0.011(9) -0.010(10) -0.020(8)
C35 0.050(9) 0.091(11) 0.048(11) -0.013(9) 0.008(8) 0.009(8)
C36 0.090(12) 0.084(11) 0.089(14) -0.040(10) -0.016(11) 0.011(9)
C37 0.10(2) 0.09(2) 0.10(2) -0.021(10) -0.028(10) -0.006(9)
C38 0.059(11) 0.053(10) 0.048(11) -0.024(9) -0.019(9) -0.009(8)
C39 0.060(18) 0.063(19) 0.057(19) -0.018(9) -0.020(10) -0.002(9)
C40 0.066(11) 0.068(11) 0.053(11) -0.015(9) -0.007(9) -0.010(9)
C41 0.079(19) 0.078(19) 0.08(2) -0.015(9) -0.030(10) -0.010(9)
C42 0.057(19) 0.10(3) 0.03(2) -0.024(18) 0.005(17) -0.035(18)
C43 0.054(17) 0.053(17) 0.051(18) -0.018(9) -0.012(9) -0.005(9)

loop_
_atom_type_symbol
_atom_type_description
_atom_type_scat_dispersion_real
_atom_type_scat_dispersion_imag
_atom_type_scat_source
C C 0.0033 0.0016 'International Tables Vol C Tables 4.2.6.8 and 6.1.1.4'
H H 0.0000 0.0000 'International Tables Vol C Tables 4.2.6.8 and 6.1.1.4'
N N 0.0061 0.0033 'International Tables Vol C Tables 4.2.6.8 and 6.1.1.4'
F F 0.0171 0.0103 'International Tables Vol C Tables 4.2.6.8 and 6.1.1.4'
Ce Ce -0.2486 2.6331 'International Tables Vol C Tables 4.2.6.8 and 6.1.1.4'

loop_
_geom_angle_atom_site_label_1
_geom_angle_atom_site_label_2
_geom_angle_atom_site_label_3
_geom_angle
N5 Ce1 N1 118.6(3)
N5 Ce1 N3 133.5(3)
N1 Ce1 N3 105.2(3)
N5 Ce1 F1 75.1(2)
N1 Ce1 F1 62.1(2)
N3 Ce1 F1 144.7(2)
N5 Ce1 N4 127.4(3)
N1 Ce1 N4 87.5(3)
N3 Ce1 N4 65.7(3)
F1 Ce1 N4 80.3(2)
N5 Ce1 N2 97.3(3)
N1 Ce1 N2 65.4(3)
N3 Ce1 N2 86.8(3)
F1 Ce1 N2 112.8(2)
N4 Ce1 N2 135.2(3)
N5 Ce1 F9 60.8(2)
N1 Ce1 F9 150.0(2)
N3 Ce1 F9 88.9(2)
F1 Ce1 F9 91.06(16)
N4 Ce1 F9 74.2(2)
N2 Ce1 F9 143.1(2)
N5 Ce1 F5 73.6(2)
N1 Ce1 F5 147.1(2)
N3 Ce1 F5 60.8(2)
F1 Ce1 F5 146.38(17)
N4 Ce1 F5 109.5(2)
N2 Ce1 F5 83.4(2)
F9 Ce1 F5 62.83(16)
C2 F1 Ce1 117.7(5)
C1 N1 C7 118.0(8)
C1 N1 Ce1 124.7(6)
C7 N1 Ce1 116.9(6)
N1 C1 C2 120.2(8)
N1 C1 C6 128.5(9)
C2 C1 C6 110.2(9)
C8 N2 C11 111.1(9)
C8 N2 C9 110.7(8)
C11 N2 C9 111.1(9)
C8 N2 Ce1 93.1(6)
C11 N2 Ce1 112.4(6)
C9 N2 Ce1 117.1(6)
C3 C2 F1 118.9(9)
C3 C2 C1 127.0(10)
F1 C2 C1 114.0(8)
C13 N3 C19 117.4(10)
C13 N3 Ce1 127.3(8)
C19 N3 Ce1 115.1(6)
C4 C3 C2 121.3(10)
C4 C3 F2 119.9(10)
C2 C3 F2 118.8(10)
C21 N4 C20 105.9(8)
C21 N4 C23 110.6(7)
C20 N4 C23 109.2(8)
C21 N4 Ce1 116.3(6)
C20 N4 Ce1 94.6(6)
C23 N4 Ce1 118.1(6)
C3 C4 C5 116.0(11)
C14 F5 Ce1 115.2(6)
C25 N5 C31 119.8(9)
C25 N5 Ce1 128.8(7)
C31 N5 Ce1 111.3(6)
C4 C5 F3 120.8(11)
C4 C5 C6 123.2(10)
F3 C5 C6 115.8(11)
C33 N6 C32 112.9(10)
C33 N6 C35 108.4(11)
C32 N6 C35 106.2(9)
F4 C6 C5 117.5(9)
F4 C6 C1 120.6(9)
C5 C6 C1 121.8(10)
N1 C7 C8 109.7(8)
N2 C8 C7 115.6(10)
C26 F9 Ce1 113.7(6)
N2 C9 C10 114.3(9)
N2 C11 C12 111.5(11)
N3 C13 C14 118.5(11)
N3 C13 C18 131.1(12)
C14 C13 C18 110.4(11)
C15 C14 F5 116.2(12)
C15 C14 C13 126.6(12)
F5 C14 C13 117.2(9)
F6 C15 C14 121.8(13)
F6 C15 C16 117.6(12)
C14 C15 C16 120.6(13)
C17 C16 C15 117.2(12)
F7 C17 C16 122.5(13)
F7 C17 C18 116.9(15)
C16 C17 C18 120.6(13)
F8 C18 C17 116.9(13)
F8 C18 C13 118.4(11)
C17 C18 C13 124.5(13)
N3 C19 C20 110.3(9)
N4 C20 C19 113.6(8)
N4 C21 C22 112.1(8)
C24 C23 N4 116.7(8)
C30 C25 N5 130.3(10)
C30 C25 C26 114.1(10)
N5 C25 C26 115.6(10)
F9 C26 C27 119.3(11)
F9 C26 C25 117.1(9)
C27 C26 C25 123.6(12)
F10 C27 C28 120.4(9)
F10 C27 C26 118.5(11)
C28 C27 C26 121.0(12)
C27 C28 C29 117.2(10)
F11 C29 C28 120.0(10)
F11 C29 C30 119.3(11)
C28 C29 C30 120.7(11)
F12 C30 C25 122.0(9)
F12 C30 C29 114.6(10)
C25 C30 C29 123.4(11)
N5 C31 C32 115.1(9)
N6 C32 C31 112.3(9)
N6 C33 C34 111.9(12)
C36 C35 N6 110.5(11)
C39 C38 C43 121.7(18)
C39 C38 C37 121(2)
C43 C38 C37 117(2)
C38 C39 C40 119(2)
C41 C40 C39 121(2)
C40 C41 C42 119(2)
C41 C42 C43 121(2)
C38 C43 C42 117.9(19)

loop_
_geom_bond_atom_site_label_1
_geom_bond_atom_site_label_2
_geom_bond_distance
Ce1 N5 2.363(9)
Ce1 N1 2.452(8)
Ce1 N3 2.453(9)
Ce1 F1 2.686(5)
Ce1 N4 2.687(8)
Ce1 N2 2.728(8)
Ce1 F9 2.764(5)
Ce1 F5 2.779(6)
F1 C2 1.392(10)
N1 C1 1.359(11)
N1 C7 1.436(11)
C1 C2 1.399(12)
C1 C6 1.425(13)
F2 C3 1.366(12)
N2 C8 1.450(13)
N2 C11 1.481(12)
N2 C9 1.506(13)
C2 C3 1.359(13)
F3 C5 1.372(12)
N3 C13 1.356(13)
N3 C19 1.475(13)
C3 C4 1.356(13)
F4 C6 1.364(12)
N4 C21 1.478(12)
N4 C20 1.479(12)
N4 C23 1.516(11)
C4 C5 1.360(15)
F5 C14 1.379(13)
N5 C25 1.379(11)
N5 C31 1.485(13)
C5 C6 1.406(15)
F6 C15 1.349(13)
N6 C33 1.446(14)
N6 C32 1.466(13)
N6 C35 1.528(15)
F7 C17 1.344(15)
C7 C8 1.494(13)
F8 C18 1.364(13)
F9 C26 1.367(12)
C9 C10 1.528(13)
F10 C27 1.342(12)
F11 C29 1.335(12)
C11 C12 1.550(17)
F12 C30 1.371(12)
C13 C14 1.386(15)
C13 C18 1.421(16)
C14 C15 1.361(15)
C15 C16 1.380(16)
C16 C17 1.362(17)
C17 C18 1.391(16)
C19 C20 1.514(13)
C21 C22 1.558(15)
C23 C24 1.495(14)
C25 C30 1.375(14)
C25 C26 1.399(15)
C26 C27 1.380(13)
C27 C28 1.371(15)
C28 C29 1.388(15)
C29 C30 1.396(14)
C31 C32 1.510(14)
C33 C34 1.490(17)
C35 C36 1.438(16)
C37 C38 1.461(17)
C38 C39 1.374(17)
C38 C43 1.381(17)
C39 C40 1.389(17)
C40 C41 1.367(18)
C41 C42 1.378(18)
C42 C43 1.395(17)
